data_1563766
loop_
_publ_author_name
'Braga, M.H.'
'Ferreira, J.J.A.'
'Siewenie, J.'
'Proffen, Th.'
'Vogel, S.C.'
'Daemen, L.L.'

_publ_section_title
;
 Neutron powder diffraction and first-principles computational studies of
 CuLixMg2&#x2212;x (x&#x2245;0.08), CuMg2, and Cu2Mg
;
_journal_issue 1
_journal_name_full 'Journal of Solid State Chemistry'
_journal_page_first 10
_journal_page_last 19
_journal_paper_doi 10.1016/j.jssc.2009.09.010
_journal_volume 183
_journal_year 2010
_chemical_formula_sum 'Cu Li0.08 Mg1.93'
_chemical_formula_weight 110.96
_space_group_IT_number 180
_space_group_name_Hall 'P 62 2 (0 0 4)'
_space_group_name_H-M_alt 'P 62 2 2'
_symmetry_cell_setting hexagonal
_symmetry_space_group_name_H-M 'P 62 2 2'
_cell_angle_alpha 90.0
_cell_angle_beta 90.0
_cell_angle_gamma 120.0
_cell_formula_units_Z 6
_cell_length_a 5.2495(5)
_cell_length_b 5.2495
_cell_length_c 13.6208(12)
_cell_volume 325.06(4)
_computing_structure_refinement GSAS
_pd_proc_ls_prof_R_factor 0.0129
_pd_proc_ls_prof_wR_factor 0.0193
_refine_ls_goodness_of_fit_all 1.92
_refine_ls_matrix_type full
_refine_ls_number_parameters 95
_refine_ls_number_restraints 0
_refine_ls_shift/su_max 0.04
_refine_ls_shift/su_mean 0.00
_cod_data_source_file JSSC-2010-183-10.cif
_cod_data_source_block NPDF_300K_CULIMG
_cod_original_cell_volume 325.06(8)
_cod_database_code 1563766

loop_
_symmetry_equiv_pos_site_id
_symmetry_equiv_pos_as_xyz
1 +x,+y,+z
2 x-y,+x,+z+1/3
3 -y,x-y,+z+2/3
4 -x,-y,+z
5 y-x,-x,+z+1/3
6 +y,y-x,+z+2/3
7 x-y,-y,-z
8 +x,x-y,-z+1/3
9 +y,+x,-z+2/3
10 y-x,+y,-z
11 -x,y-x,-z+1/3
12 -y,-x,-z+2/3

loop_
_atom_site_type_symbol
_atom_site_label
_atom_site_fract_x
_atom_site_fract_y
_atom_site_fract_z
_atom_site_occupancy
_atom_site_thermal_displace_type
_atom_site_U_iso_or_equiv
_atom_site_symmetry_multiplicity
Cu CU1 0.0 0.0 0.5 1.0 Uiso 0.0126(4) 3
Cu CU2 0.5 0.0 0.5 1.0 Uiso 0.0109(4) 3
Mg MG1 0.5 0.0 0.11228(19) 0.927(8) Uiso 0.0115(7) 6
Mg MG2 0.1669(6) 0.3339(11) 0.0 1.0 Uiso 0.0166(6) 6
Li LI5 0.5 0.0 0.11228(19) 0.083(8) Uiso 0.0115(7) 6

loop_
_atom_type_symbol
_atom_type_number_in_cell
Cu 6.0
Mg 11.562
Li 0.497
